data_2203757
loop_
_publ_author_name
'Graham Smith'
'Urs D. Wermuth'
'David J. Young'
'Peter C. Healy'

_publ_section_title
;
 Polymeric anhydrous sodium 2-aminobenzensulfonate
;
_journal_issue 6
_journal_name_full 'Acta Crystallographica Section E'
_journal_page_first m836
_journal_page_last m838
_journal_paper_doi 10.1107/S1600536804011456
_journal_volume 60
_journal_year 2004
_chemical_formula_iupac '[Na (C6 H6 N O3 S)]'
_chemical_formula_moiety 'C6 H6 N Na O3 S'
_chemical_formula_sum 'C6 H6 N Na O3 S'
_chemical_formula_weight 195.17
_chemical_name_common 'sodium 2-aminobenzenesulfonate'
_chemical_name_systematic ?
_space_group_IT_number 14
_symmetry_cell_setting monoclinic
_symmetry_space_group_name_Hall '-P 2ybc'
_symmetry_space_group_name_H-M 'P 1 21/c 1'
_atom_sites_solution_hydrogens geom
_atom_sites_solution_primary direct
_atom_sites_solution_secondary difmap
_audit_creation_method 'SHELXL-97 (Sheldrick, 1997)'
_cell_angle_alpha 90.00
_cell_angle_beta 97.284(19)
_cell_angle_gamma 90.00
_cell_formula_units_Z 4
_cell_length_a 14.213(4)
_cell_length_b 4.9447(12)
_cell_length_c 11.401(2)
_cell_measurement_reflns_used 25
_cell_measurement_temperature 298(2)
_cell_measurement_theta_max 17.2
_cell_measurement_theta_min 12.7
_cell_volume 794.8(3)
_computing_cell_refinement
;
MSC/AFC Diffractometer Control Software
;
_computing_data_collection
;
MSC/AFC Diffractometer Control Software (Molecular Structure
Corporation, 1999)
;
_computing_data_reduction
;
TEXSAN for Windows (Molecular Structure Corporation, 1999)
;
_computing_molecular_graphics 'PLATON for Windows (Spek, 1999)'
_computing_publication_material 'PLATON for Windows'
_computing_structure_refinement 'SHELXL97 (Sheldrick, 1997)'
_computing_structure_solution 'SHELXS97 (Sheldrick, 1997)'
_diffrn_ambient_temperature 298(2)
_diffrn_measured_fraction_theta_full 0.999
_diffrn_measured_fraction_theta_max 0.999
_diffrn_measurement_device_type 'Rigaku AFC-7R'
_diffrn_measurement_method \w--2\q
_diffrn_radiation_monochromator graphite
_diffrn_radiation_source 'Rigaku rotating anode'
_diffrn_radiation_type MoK\a
_diffrn_radiation_wavelength 0.71069
_diffrn_reflns_av_R_equivalents 0.0287
_diffrn_reflns_av_sigmaI/netI 0.0321
_diffrn_reflns_limit_h_max 18
_diffrn_reflns_limit_h_min -7
_diffrn_reflns_limit_k_max 2
_diffrn_reflns_limit_k_min -6
_diffrn_reflns_limit_l_max 14
_diffrn_reflns_limit_l_min -14
_diffrn_reflns_number 2137
_diffrn_reflns_theta_full 27.49
_diffrn_reflns_theta_max 27.49
_diffrn_reflns_theta_min 2.89
_diffrn_standards_decay_% 5.9
_diffrn_standards_interval_count 150
_diffrn_standards_number 3
_exptl_absorpt_coefficient_mu 0.422
_exptl_absorpt_correction_T_max 0.959
_exptl_absorpt_correction_T_min 0.859
_exptl_absorpt_correction_type psi-scan
_exptl_absorpt_process_details '(TEXSAN for Windows; Molecular Structure Corporation, 1999)'
_exptl_crystal_colour colourless
_exptl_crystal_density_diffrn 1.631
_exptl_crystal_density_method 'not measured'
_exptl_crystal_description plate
_exptl_crystal_F_000 400
_exptl_crystal_size_max 0.45
_exptl_crystal_size_mid 0.30
_exptl_crystal_size_min 0.10
_refine_diff_density_max 0.380
_refine_diff_density_min -0.575
_refine_ls_extinction_method none
_refine_ls_goodness_of_fit_ref 0.891
_refine_ls_hydrogen_treatment mixed
_refine_ls_matrix_type full
_refine_ls_number_parameters 118
_refine_ls_number_reflns 1834
_refine_ls_number_restraints 0
_refine_ls_restrained_S_all 0.891
_refine_ls_R_factor_all 0.0626
_refine_ls_R_factor_gt 0.0395
_refine_ls_shift/su_max 0.011
_refine_ls_shift/su_mean 0.002
_refine_ls_structure_factor_coef Fsqd
_refine_ls_weighting_details 'calc w = 1/[\s^2^(Fo^2^)+(0.1P)^2^+1.9146P] where P = (Fo^2^+2Fc^2^)/3'
_refine_ls_weighting_scheme calc
_refine_ls_wR_factor_gt 0.1129
_refine_ls_wR_factor_ref 0.1527
_reflns_number_gt 1432
_reflns_number_total 1834
_reflns_threshold_expression I>2\s(I)
_cod_data_source_file hb6040.cif
_cod_data_source_block I
_cod_original_sg_symbol_H-M 'P 21/c'
_cod_database_code 2203757
_cod_database_fobs_code 2203757

loop_
_symmetry_equiv_pos_as_xyz
'x, y, z'
'-x, y+1/2, -z+1/2'
'-x, -y, -z'
'x, -y+1/2, z+1/2'

loop_
_atom_site_aniso_label
_atom_site_aniso_U_11
_atom_site_aniso_U_22
_atom_site_aniso_U_33
_atom_site_aniso_U_12
_atom_site_aniso_U_13
_atom_site_aniso_U_23
S1 0.0354(4) 0.0157(3) 0.0137(3) 0.0026(3) 0.0059(2) 0.0005(2)
Na1 0.0403(7) 0.0260(6) 0.0175(6) 0.0049(5) 0.0042(5) -0.0028(4)
O1 0.0659(16) 0.0235(11) 0.0157(10) 0.0066(10) 0.0076(9) -0.0041(8)
O2 0.0451(13) 0.0203(11) 0.0271(10) -0.0025(9) 0.0119(9) 0.0010(8)
O3 0.0368(11) 0.0259(11) 0.0178(9) 0.0064(9) 0.0050(8) 0.0030(8)
N2 0.0433(16) 0.0333(15) 0.0247(13) 0.0016(13) 0.0087(11) -0.0097(12)
C1 0.0267(14) 0.0255(14) 0.0252(14) 0.0020(11) 0.0013(11) 0.0012(11)
C2 0.0347(15) 0.0293(16) 0.0284(15) 0.0049(13) 0.0073(12) 0.0008(12)
C3 0.048(2) 0.052(2) 0.069(3) 0.006(2) 0.028(2) -0.003(2)
C4 0.0264(19) 0.080(4) 0.122(5) -0.004(2) 0.022(2) -0.009(3)
C5 0.0308(19) 0.064(3) 0.116(4) -0.017(2) -0.006(2) -0.012(3)
C6 0.0414(19) 0.040(2) 0.053(2) -0.0048(16) -0.0078(16) -0.0073(17)

loop_
_atom_site_label
_atom_site_fract_x
_atom_site_fract_y
_atom_site_fract_z
_atom_site_U_iso_or_equiv
_atom_site_thermal_displace_type
_atom_site_occupancy
_atom_site_type_symbol
S1 0.37746(5) -0.02872(13) 0.06610(5) 0.0214(2) Uani 1.000 S
Na1 0.55349(9) 0.5169(2) 0.13394(10) 0.0279(4) Uani 1.000 Na
O1 0.36861(19) -0.1895(4) -0.04111(18) 0.0348(7) Uani 1.000 O
O2 0.40962(16) 0.2463(4) 0.04878(19) 0.0302(7) Uani 1.000 O
O3 0.43445(15) -0.1611(4) 0.16569(17) 0.0267(6) Uani 1.000 O
N2 0.3163(2) 0.3212(6) 0.2585(2) 0.0334(8) Uani 1.000 N
C1 0.2619(2) -0.0071(6) 0.1071(3) 0.0260(8) Uani 1.000 C
C2 0.2440(2) 0.1617(7) 0.2011(3) 0.0305(9) Uani 1.000 C
C3 0.1555(3) 0.1521(9) 0.2392(4) 0.0546(14) Uani 1.000 C
C4 0.0860(3) -0.0134(12) 0.1841(6) 0.075(2) Uani 1.000 C
C5 0.1013(3) -0.1747(11) 0.0893(6) 0.0716(18) Uani 1.000 C
C6 0.1902(3) -0.1730(8) 0.0518(4) 0.0460(11) Uani 1.000 C
H2A 0.362(3) 0.395(9) 0.215(4) 0.044(11) Uiso 1.000 H
H2B 0.295(3) 0.435(10) 0.305(4) 0.056(14) Uiso 1.000 H
H3 0.1431 0.2643 0.3049 0.0650 Uiso 1.000 H
H4 0.0249 -0.0183 0.2125 0.0840 Uiso 1.000 H
H5 0.0518 -0.2876 0.0502 0.0840 Uiso 1.000 H
H6 0.2025 -0.2861 -0.0141 0.0530 Uiso 1.000 H

loop_
_atom_type_symbol
_atom_type_description
_atom_type_scat_dispersion_real
_atom_type_scat_dispersion_imag
_atom_type_scat_source
C C 0.0033 0.0016 'International Tables Vol C Tables 4.2.6.8 and 6.1.1.4'
H H 0.0000 0.0000 'International Tables Vol C Tables 4.2.6.8 and 6.1.1.4'
N N 0.0061 0.0033 'International Tables Vol C Tables 4.2.6.8 and 6.1.1.4'
Na Na 0.0362 0.0249 'International Tables Vol C Tables 4.2.6.8 and 6.1.1.4'
O O 0.0106 0.0060 'International Tables Vol C Tables 4.2.6.8 and 6.1.1.4'
S S 0.1246 0.1234 'International Tables Vol C Tables 4.2.6.8 and 6.1.1.4'

loop_
_geom_angle_atom_site_label_1
_geom_angle_atom_site_label_2
_geom_angle_atom_site_label_3
_geom_angle_site_symmetry_1
_geom_angle_site_symmetry_3
_geom_angle
_geom_angle_publ_flag
O1 S1 O2 . . 113.13(13) no
O1 S1 O3 . . 112.90(13) no
O1 S1 C1 . . 105.78(16) no
O2 S1 O3 . . 111.76(13) no
O2 S1 C1 . . 107.32(14) no
O3 S1 C1 . . 105.28(14) no
O2 Na1 O3 . 1_565 81.78(8) yes
O2 Na1 O3 . 2_655 97.25(8) yes
O2 Na1 N2 . 2_655 171.54(10) yes
O1 Na1 O2 3_655 . 82.17(9) yes
O2 Na1 O2 . 3_665 99.92(8) yes
O3 Na1 O3 1_565 2_655 93.78(8) yes
O3 Na1 N2 1_565 2_655 91.06(9) yes
O1 Na1 O3 3_655 1_565 159.15(10) yes
O2 Na1 O3 3_665 1_565 92.38(8) yes
O3 Na1 N2 2_655 2_655 78.66(8) yes
O1 Na1 O3 3_655 2_655 101.37(8) yes
O2 Na1 O3 3_665 2_655 162.42(9) yes
O1 Na1 N2 3_655 2_655 105.82(10) yes
O2 Na1 N2 3_665 2_655 84.79(8) yes
O1 Na1 O2 3_655 3_665 77.40(8) yes
S1 O1 Na1 . 3_655 141.29(16) no
S1 O2 Na1 . . 133.92(13) no
S1 O2 Na1 . 3_665 130.72(13) no
Na1 O2 Na1 . 3_665 80.08(8) no
S1 O3 Na1 . 1_545 120.98(12) no
S1 O3 Na1 . 2_645 122.20(12) no
Na1 O3 Na1 1_545 2_645 114.65(9) no
Na1 N2 C2 2_645 . 109.7(2) no
Na1 N2 H2B 2_645 . 112(3) no
C2 N2 H2B . . 112(3) no
H2A N2 H2B . . 113(4) no
C2 N2 H2A . . 119(3) no
Na1 N2 H2A 2_645 . 89(3) no
S1 C1 C6 . . 119.7(3) no
C2 C1 C6 . . 120.1(3) no
S1 C1 C2 . . 120.1(2) no
N2 C2 C3 . . 121.3(3) no
C1 C2 C3 . . 118.6(3) no
N2 C2 C1 . . 120.0(3) no
C2 C3 C4 . . 120.5(4) no
C3 C4 C5 . . 121.8(4) no
C4 C5 C6 . . 118.6(5) no
C1 C6 C5 . . 120.5(4) no
C2 C3 H3 . . 119.11 no
C4 C3 H3 . . 120.39 no
C3 C4 H4 . . 119.19 no
C5 C4 H4 . . 119.04 no
C4 C5 H5 . . 121.24 no
C6 C5 H5 . . 120.19 no
C1 C6 H6 . . 119.73 no
C5 C6 H6 . . 119.79 no

loop_
_geom_bond_atom_site_label_1
_geom_bond_atom_site_label_2
_geom_bond_site_symmetry_2
_geom_bond_distance
_geom_bond_publ_flag
S1 O1 . 1.450(2) no
S1 O2 . 1.456(2) no
S1 O3 . 1.463(2) no
S1 C1 . 1.767(3) no
Na1 O2 . 2.532(3) yes
Na1 O3 1_565 2.384(2) yes
Na1 O3 2_655 2.434(2) yes
Na1 N2 2_655 2.572(3) yes
Na1 O1 3_655 2.294(3) yes
Na1 O2 3_665 2.503(3) yes
N2 C2 . 1.391(4) no
N2 H2B . 0.85(5) no
N2 H2A . 0.94(4) no
C1 C6 . 1.395(5) no
C1 C2 . 1.407(5) no
C2 C3 . 1.383(5) no
C3 C4 . 1.372(7) no
C4 C5 . 1.382(9) no
C5 C6 . 1.384(6) no
C3 H3 . 0.9661 no
C4 H4 . 0.9648 no
C5 H5 . 0.9622 no
C6 H6 . 0.9701 no

loop_
_geom_hbond_atom_site_label_D
_geom_hbond_atom_site_label_H
_geom_hbond_atom_site_label_A
_geom_hbond_site_symmetry_A
_geom_hbond_distance_DH
_geom_hbond_distance_HA
_geom_hbond_distance_DA
_geom_hbond_angle_DHA
_geom_hbond_publ_flag
N2 H2A O2 . 0.94(4) 2.22(4) 2.901(3) 129(4) yes
N2 H2A O3 1_565 0.94(4) 2.52(4) 3.308(4) 142(4) yes
N2 H2B O1 4_555 0.85(5) 2.30(5) 2.942(3) 132(4) yes
C6 H6 O1 . 0.97 2.47 2.871(5) 105 yes

loop_
_geom_torsion_atom_site_label_1
_geom_torsion_atom_site_label_2
_geom_torsion_atom_site_label_3
_geom_torsion_atom_site_label_4
_geom_torsion_site_symmetry_1
_geom_torsion_site_symmetry_3
_geom_torsion_site_symmetry_4
_geom_torsion
_geom_torsion_publ_flag
O2 S1 O1 Na1 . . 3_655 101.2(2) no
O3 S1 O1 Na1 . . 3_655 -27.0(3) no
C1 S1 O1 Na1 . . 3_655 -141.6(2) no
O1 S1 O2 Na1 . . . -118.88(19) no
O1 S1 O2 Na1 . . 3_665 2.0(2) no
O3 S1 O2 Na1 . . . 9.9(2) no
O3 S1 O2 Na1 . . 3_665 130.78(16) no
C1 S1 O2 Na1 . . . 124.82(19) no
C1 S1 O2 Na1 . . 3_665 -114.29(18) no
O1 S1 O3 Na1 . . 1_545 26.47(19) no
O1 S1 O3 Na1 . . 2_645 -171.19(14) no
O2 S1 O3 Na1 . . 1_545 -102.42(15) no
O2 S1 O3 Na1 . . 2_645 59.92(17) no
C1 S1 O3 Na1 . . 1_545 141.39(14) no
C1 S1 O3 Na1 . . 2_645 -56.26(17) no
O1 S1 C1 C2 . . . -172.9(3) no
O1 S1 C1 C6 . . . 11.8(3) no
O2 S1 C1 C2 . . . -51.9(3) no
O2 S1 C1 C6 . . . 132.9(3) no
O3 S1 C1 C2 . . . 67.3(3) no
O3 S1 C1 C6 . . . -107.9(3) no
O3 Na1 O2 S1 1_565 . . -130.33(18) no
O3 Na1 O2 Na1 1_565 . 3_665 90.99(7) no
O3 Na1 O2 S1 2_655 . . -37.53(19) no
O3 Na1 O2 Na1 2_655 . 3_665 -176.21(8) no
O1 Na1 O2 S1 3_655 . . 63.02(18) no
O1 Na1 O2 Na1 3_655 . 3_665 -75.66(8) no
O2 Na1 O2 S1 3_665 . . 138.68(17) no
O2 Na1 O2 Na1 3_665 . 3_665 0.00(8) no
O2 Na1 O3 S1 . 1_565 1_565 -67.24(14) no
O2 Na1 O3 Na1 . 1_565 2_655 129.16(10) no
O2 Na1 O3 Na1 . 2_655 2_645 -0.77(11) no
O2 Na1 O3 S1 . 2_655 2_655 -164.14(14) no
O2 Na1 O1 S1 . 3_655 3_655 38.3(2) no
O2 Na1 O2 S1 . 3_665 3_665 141.14(17) no
O2 Na1 O2 Na1 . 3_665 3_665 0.00(8) no
Na1 N2 C2 C1 2_645 . . -65.3(3) no
Na1 N2 C2 C3 2_645 . . 110.6(3) no
S1 C1 C2 C3 . . . -173.1(3) no
C6 C1 C2 N2 . . . 178.1(3) no
C6 C1 C2 C3 . . . 2.1(5) no
S1 C1 C2 N2 . . . 2.9(4) no
S1 C1 C6 C5 . . . 174.7(4) no
C2 C1 C6 C5 . . . -0.5(6) no
N2 C2 C3 C4 . . . -177.7(4) no
C1 C2 C3 C4 . . . -1.8(6) no
C2 C3 C4 C5 . . . -0.2(8) no
C3 C4 C5 C6 . . . 1.8(9) no
C4 C5 C6 C1 . . . -1.4(8) no
